data_1529441
loop_
_publ_author_name
'T.V. Drokina'
'G.A. Petrakovskii'
'D.A. Velikanov'
'M.S. Molokeev'

_publ_section_title
;
 Specific features of magnetic ordering in the SmFeGe2O7 compound
;
_journal_issue 6
_journal_name_full 'Physics of the Solid State'
_journal_page_first 1131
_journal_page_last 1136
_journal_paper_doi 10.1134/S1063783414060122
_journal_volume 56
_journal_year 2014
_chemical_formula_moiety 'Fe Ge2 O7 Sm'
_chemical_formula_sum 'Fe Ge2 O7 Sm'
_chemical_formula_weight 463.4238
_space_group_IT_number 14
_symmetry_cell_setting monoclinic
_symmetry_space_group_name_Hall '-P 2ybc'
_symmetry_space_group_name_H-M 'P 1 21/c 1'
_cell_angle_alpha 90
_cell_angle_beta 117.1103(14)
_cell_angle_gamma 90
_cell_formula_units_Z 4
_cell_length_a 7.17518(18)
_cell_length_b 6.60803(16)
_cell_length_c 12.89119(30)
_cell_measurement_temperature 300
_cell_volume 544.07(2)
_diffrn_ambient_temperature 300
_diffrn_measurement_device_type
;
D8 ADVANCE Bruker
;
_diffrn_radiation_monochromator none
_diffrn_radiation_probe x-ray
_diffrn_radiation_type
;
 Cu K\a~1~~2~
;
_exptl_absorpt_coefficient_mu 113.594
_exptl_crystal_density_diffrn 5.658
_pd_char_colour
;
colourless
;
_pd_meas_2theta_range_inc 0.0160811
_pd_meas_2theta_range_max 100.007139
_pd_meas_2theta_range_min 11.9952785
_pd_meas_scan_method step
_pd_proc_ls_pref_orient_corr
;
no prefered orientation
;
_pd_proc_ls_profile_function PearsonVII
_pd_proc_ls_prof_R_factor 2.848
_pd_proc_ls_prof_wR_expected 3.113
_pd_proc_ls_prof_wR_factor 3.647
_pd_proc_number_of_points 5473
_pd_spec_mount_mode reflection
_refine_ls_goodness_of_fit_all 1.172
_refine_ls_R_I_factor 0.82
_refine_ls_shift/su_max 0.01000
_cod_data_source_file SmFeGe2O7.cif
_cod_data_source_block a
_cod_original_cell_volume 544.067(24)
_cod_original_sg_symbol_Hall
;
-P 2ybc
;
_cod_original_sg_symbol_H-M P21/c
_cod_original_formula_sum
;
Fe Ge2 O7 Sm
;
_cod_database_code 1529441
_cod_database_fobs_code 1529441

loop_
_symmetry_equiv_pos_as_xyz
'x, y, z'
'-x, -y, -z'
'-x, y+1/2, -z+1/2'
'x, -y+1/2, z+1/2'

loop_
_atom_site_label
_atom_site_type_symbol
_atom_site_fract_x
_atom_site_fract_y
_atom_site_fract_z
_atom_site_occupancy
_atom_site_B_iso_or_equiv
Sm Sm 0.76210(70) 0.14958(58) 0.02433(32) 1 0.40(23)
Fe Fe 0.7958(13) 0.4017(16) 0.26983(68) 1 0.41(31)
Ge1 Ge 0.7822(12) 0.6521(12) 0.03733(72) 1 0.50(28)
Ge2 Ge 0.2951(11) 0.4096(13) 0.22143(61) 1 0.52(26)
O1 O 0.5751(47) 0.8328(55) 0.0160(23) 1 0.61(40)
O2 O 0.7658(42) 0.1271(67) 0.2191(22) 1 0.61(40)
O3 O 0.5541(46) 0.3852(62) 0.3017(23) 1 0.61(40)
O4 O 0.0074(48) 0.3543(61) 0.4228(23) 1 0.61(40)
O5 O 0.7276(58) -0.0046(38) 0.4146(30) 1 0.61(40)
O6 O 0.7966(55) 0.4830(46) 0.1310(33) 1 0.61(40)
O7 O 0.1538(47) 0.1656(52) 0.1891(27) 1 0.61(40)

loop_
_diffrn_radiation_wavelength
_diffrn_radiation_wavelength_wt
1.5406 1.0000
1.5443 0.5000

loop_
_geom_angle_atom_site_label_1
_geom_angle_atom_site_label_2
_geom_angle_atom_site_label_3
_geom_angle
_geom_angle_site_symmetry_1
_geom_angle_site_symmetry_3
O1 Sm O1 61.5(16) 1_545 2_665
O1 Sm O2 75.5(13) 1_545 1_555
O1 Sm O3 81.2(11) 1_545 4_554
O1 Sm O4 67.6(17) 1_545 3_645
O1 Sm O4 116.4(15) 1_545 4_654
O1 Sm O5 143.1(37) 1_545 4_554
O1 Sm O6 132.5(28) 1_545 1_555
O1 Sm O7 115.3(15) 1_545 1_655
O1 Sm O2 75.63(93) 2_665 1_555
O1 Sm O3 74.3(10) 2_665 4_554
O1 Sm O4 129.1(23) 2_665 3_645
O1 Sm O4 141.7(25) 2_665 4_654
O1 Sm O5 90.1(10) 2_665 4_554
O1 Sm O6 84.8(10) 2_665 1_555
O1 Sm O7 145.8(31) 2_665 1_655
O2 Sm O3 148.2(37) 1_555 4_554
O2 Sm O4 88.6(10) 1_555 3_645
O2 Sm O4 142.7(27) 1_555 4_654
O2 Sm O5 122.4(19) 1_555 4_554
O2 Sm O6 63.6(18) 1_555 1_555
O2 Sm O7 71.1(11) 1_555 1_655
O3 Sm O4 102.4(12) 4_554 3_645
O3 Sm O4 67.9(12) 4_554 4_654
O3 Sm O5 67.9(15) 4_554 4_554
O3 Sm O6 122.9(21) 4_554 1_555
O3 Sm O7 139.9(28) 4_554 1_655
O4 Sm O4 67.1(14) 3_645 4_654
O4 Sm O5 136.9(31) 3_645 4_554
O4 Sm O6 130.7(27) 3_645 1_555
O4 Sm O7 58.1(19) 3_645 1_655
O4 Sm O5 70.7(13) 4_654 4_554
O4 Sm O6 110.8(14) 4_654 1_555
O4 Sm O7 72.09(97) 4_654 1_655
O5 Sm O6 59.6(18) 4_554 1_555
O5 Sm O7 101.4(11) 4_554 1_655
O6 Sm O7 74.1(12) 1_555 1_655
O2 Fe O3 92.7(13) 1_555 1_555
O2 Fe O4 96.4(15) 1_555 1_655
O2 Fe O6 89.7(13) 1_555 1_555
O3 Fe O4 98.1(11) 1_555 1_655
O3 Fe O6 127.3(22) 1_555 1_555
O3 Fe O7 94.1(14) 1_555 3_655
O4 Fe O6 134.1(31) 1_655 1_555
O4 Fe O7 84.1(16) 1_655 3_655
O6 Fe O7 85.2(14) 1_555 3_655
O1 Ge1 O4 94.2(14) 1_555 3_655
O1 Ge1 O5 113.4(18) 1_555 4_554
O1 Ge1 O6 109.6(17) 1_555 1_555
O4 Ge1 O5 117.4(20) 3_655 4_554
O4 Ge1 O6 120.8(23) 3_655 1_555
O5 Ge1 O6 101.7(17) 4_554 1_555
O2 Ge2 O3 103.5(16) 3_655 1_555
O2 Ge2 O5 103.8(15) 3_655 3_655
O2 Ge2 O7 125.9(29) 3_655 1_555
O3 Ge2 O5 102.6(14) 1_555 3_655
O3 Ge2 O7 113.3(19) 1_555 1_555
O5 Ge2 O7 105.2(15) 3_655 1_555

loop_
_geom_bond_atom_site_label_1
_geom_bond_atom_site_label_2
_geom_bond_distance
_geom_bond_site_symmetry_2
Sm O1 2.462(33) 1_545
Sm O1 2.234(21) 2_665
Sm O2 2.503(24) .
Sm O3 2.572(27) 4_554
Sm O4 2.445(35) 3_645
Sm O4 2.629(22) 4_654
Sm O5 2.692(28) 4_554
Sm O6 2.549(32) .
Sm O7 2.642(26) 1_655
Fe O2 1.907(44) .
Fe O3 1.959(21) .
Fe O4 1.888(27) 1_655
Fe O6 1.871(35) .
Fe O7 1.810(36) 3_655
Ge1 O1 1.827(29) .
Ge1 O4 1.903(33) 3_655
Ge1 O5 1.744(32) 4_554
Ge1 O6 1.614(34) .
Ge2 O2 1.775(39) 3_655
Ge2 O3 1.673(23) .
Ge2 O5 1.778(33) 3_655
Ge2 O7 1.848(33) .
